data_2222618
loop_
_publ_author_name
'Wang, Bo'

_publ_section_title
;
 Triaquadichlorido[5-(4-pyridinio)tetrazolato-\k<i>N</i>^2^]cobalt(II)
 monohydrate
;
_journal_coeditor_code CI2831
_journal_issue 8
_journal_name_full 'Acta Crystallographica Section E'
_journal_page_first m853
_journal_paper_doi 10.1107/S1600536809024337
_journal_volume 65
_journal_year 2009
_chemical_formula_iupac '[Co Cl2 (C6 H5 N5) (H2 O)3], H2 O'
_chemical_formula_moiety 'C6 H11 Cl2 Co N5 O3, H2 O'
_chemical_formula_sum 'C6 H13 Cl2 Co N5 O4'
_chemical_formula_weight 349.04
_chemical_name_systematic
;
Triaquadichlorido[5-(4-pyridinio)tetrazolato-\k<i>N</i>^2^]cobalt(II)
monohydrate
;
_space_group_IT_number 2
_symmetry_cell_setting triclinic
_symmetry_space_group_name_Hall '-P 1'
_symmetry_space_group_name_H-M 'P -1'
_atom_sites_solution_hydrogens geom
_atom_sites_solution_primary direct
_atom_sites_solution_secondary difmap
_audit_creation_method SHELXL-97
_cell_angle_alpha 110.72(3)
_cell_angle_beta 97.05(3)
_cell_angle_gamma 106.27(3)
_cell_formula_units_Z 2
_cell_length_a 6.4900(13)
_cell_length_b 9.842(2)
_cell_length_c 11.159(2)
_cell_measurement_reflns_used 2619
_cell_measurement_temperature 298(2)
_cell_measurement_theta_max 27.48
_cell_measurement_theta_min 3.37
_cell_volume 620.1(3)
_computing_cell_refinement 'CrystalClear (Rigaku, 2005)'
_computing_data_collection 'CrystalClear (Rigaku, 2005)'
_computing_data_reduction 'CrystalClear (Rigaku, 2005)'
_computing_molecular_graphics 'SHELXTL (Sheldrick, 2008)'
_computing_publication_material 'SHELXTL (Sheldrick, 2008)'
_computing_structure_refinement 'SHELXL97 (Sheldrick, 2008)'
_computing_structure_solution 'SHELXS97 (Sheldrick, 2008)'
_diffrn_ambient_temperature 298(2)
_diffrn_detector_area_resol_mean 13.6612
_diffrn_measured_fraction_theta_full 0.997
_diffrn_measured_fraction_theta_max 0.997
_diffrn_measurement_device_type 'Rigaku Mercury2'
_diffrn_measurement_method 'CCD profile fitting'
_diffrn_radiation_monochromator graphite
_diffrn_radiation_source 'fine-focus sealed tube'
_diffrn_radiation_type MoK\a
_diffrn_radiation_wavelength 0.71073
_diffrn_reflns_av_R_equivalents 0.0192
_diffrn_reflns_av_sigmaI/netI 0.0231
_diffrn_reflns_limit_h_max 8
_diffrn_reflns_limit_h_min -8
_diffrn_reflns_limit_k_max 12
_diffrn_reflns_limit_k_min -12
_diffrn_reflns_limit_l_max 14
_diffrn_reflns_limit_l_min -14
_diffrn_reflns_number 6551
_diffrn_reflns_theta_full 27.48
_diffrn_reflns_theta_max 27.48
_diffrn_reflns_theta_min 3.37
_diffrn_standards_number 0
_exptl_absorpt_coefficient_mu 1.829
_exptl_absorpt_correction_T_max 0.841
_exptl_absorpt_correction_T_min 0.762
_exptl_absorpt_correction_type multi-scan
_exptl_absorpt_process_details '(CrystalClear; Rigaku, 2005)'
_exptl_crystal_colour pink
_exptl_crystal_density_diffrn 1.869
_exptl_crystal_density_method 'not measured'
_exptl_crystal_description Block
_exptl_crystal_F_000 354
_exptl_crystal_size_max 0.15
_exptl_crystal_size_mid 0.15
_exptl_crystal_size_min 0.10
_refine_diff_density_max 0.344
_refine_diff_density_min -0.490
_refine_ls_extinction_method none
_refine_ls_goodness_of_fit_ref 1.176
_refine_ls_hydrogen_treatment constr
_refine_ls_matrix_type full
_refine_ls_number_parameters 163
_refine_ls_number_reflns 2842
_refine_ls_number_restraints 0
_refine_ls_restrained_S_all 1.176
_refine_ls_R_factor_all 0.0289
_refine_ls_R_factor_gt 0.0260
_refine_ls_shift/su_max 0.001
_refine_ls_shift/su_mean 0.000
_refine_ls_structure_factor_coef Fsqd
_refine_ls_weighting_details 'calc w=1/[\s^2^(Fo^2^)+(0.0344P)^2^+0.391P] where P=(Fo^2^+2Fc^2^)/3'
_refine_ls_weighting_scheme calc
_refine_ls_wR_factor_gt 0.0776
_refine_ls_wR_factor_ref 0.0797
_reflns_number_gt 2619
_reflns_number_total 2842
_reflns_threshold_expression I>2\s(I)
_cod_data_source_file ci2831.cif
_cod_data_source_block I
_cod_depositor_comments
;
The following automatic conversions were performed:
'_symmetry_cell_setting' value 'Triclinic' changed to 'triclinic'
according to '/home/saulius/struct/CIF-dictionaries/cif_core.dic'
dictionary named 'cif_core.dic' version 2.4.1 from 2010-06-29.

Automatic conversion script
Id: cif_fix_enum 1527 2010-12-29 10:47:43Z saulius 

The following automatic conversions were performed:

'_symmetry_cell_setting' value 'Triclinic' changed to 'triclinic'
according to /home/saulius/struct/CIF-dictionaries/cif_core.dic
dictionary named 'cif_core.dic' version 2.4.1 from 2010-06-29.

Automatic conversion script
Id: cif_fix_values 1715 2011-07-08 13:25:40Z adriana 
;
_cod_database_code 2222618
_cod_database_fobs_code 2222618

loop_
_symmetry_equiv_pos_as_xyz
'x, y, z'
'-x, -y, -z'

loop_
_atom_site_type_symbol
_atom_site_label
_atom_site_fract_x
_atom_site_fract_y
_atom_site_fract_z
_atom_site_U_iso_or_equiv
_atom_site_adp_type
_atom_site_calc_flag
_atom_site_refinement_flags
_atom_site_occupancy
_atom_site_disorder_assembly
_atom_site_disorder_group
N N5 0.6736(3) 0.84317(19) 0.28889(17) 0.0224(4) Uani d . 1 . .
C C6 0.6810(3) 0.8500(2) 0.41148(19) 0.0188(4) Uani d . 1 . .
N N1 0.8708(3) 1.2651(2) 0.74897(19) 0.0281(4) Uani d . 1 . .
H H1A 0.9098 1.3503 0.8183 0.034 Uiso calc R 1 . .
N N2 0.6143(3) 0.70917(18) 0.41274(16) 0.0192(3) Uani d . 1 . .
N N4 0.5984(3) 0.69178(19) 0.21085(16) 0.0224(4) Uani d . 1 . .
C C3 0.7487(3) 0.9955(2) 0.52968(19) 0.0183(4) Uani d . 1 . .
C C5 0.8008(4) 1.1310(3) 0.7624(2) 0.0301(5) Uani d . 1 . .
H H5 0.7952 1.1308 0.8452 0.036 Uiso calc R 1 . .
N N3 0.5635(3) 0.61292(18) 0.28545(16) 0.0197(3) Uani d . 1 . .
C C2 0.8224(3) 1.1378(2) 0.5204(2) 0.0243(4) Uani d . 1 . .
H H2 0.8309 1.1419 0.4391 0.029 Uiso calc R 1 . .
C C4 0.7372(4) 0.9933(2) 0.6525(2) 0.0253(4) Uani d . 1 . .
H H4 0.6868 0.8994 0.6605 0.030 Uiso calc R 1 . .
C C1 0.8826(4) 1.2725(2) 0.6330(2) 0.0282(5) Uani d . 1 . .
H H1 0.9312 1.3682 0.6280 0.034 Uiso calc R 1 . .
Co Co1A 0.41776(4) 0.36866(3) 0.20745(2) 0.01763(9) Uani d . 1 . .
Cl Cl2 0.08900(9) 0.38823(6) 0.08079(5) 0.02643(13) Uani d . 1 . .
Cl Cl1 0.73776(8) 0.35040(6) 0.33499(5) 0.02677(13) Uani d . 1 . .
O O1W 0.5652(3) 0.33958(19) 0.04986(14) 0.0285(3) Uani d . 1 . .
H H1WA 0.7173 0.3570 0.0656 0.043 Uiso d R 1 . .
H H1WB 0.5254 0.3583 -0.0197 0.043 Uiso d R 1 . .
O O2W 0.2585(3) 0.37067(19) 0.35990(15) 0.0296(3) Uani d . 1 . .
H H2WA 0.3037 0.3809 0.4362 0.044 Uiso d R 1 . .
H H2WB 0.1266 0.3867 0.3566 0.044 Uiso d R 1 . .
O O3W 0.2553(3) 0.12646(16) 0.12299(15) 0.0266(3) Uani d . 1 . .
H H3WA 0.1036 0.0973 0.1231 0.040 Uiso d R 1 . .
H H3WB 0.2462 0.0857 0.0400 0.040 Uiso d R 1 . .
O O4W 0.1925(3) 0.96192(19) 0.85528(16) 0.0363(4) Uani d . 1 . .
H H4WA 0.2306 1.0107 0.8093 0.054 Uiso d R 1 . .
H H4WB 0.2283 0.8803 0.8140 0.054 Uiso d R 1 . .

loop_
_atom_site_aniso_label
_atom_site_aniso_U_11
_atom_site_aniso_U_22
_atom_site_aniso_U_33
_atom_site_aniso_U_12
_atom_site_aniso_U_13
_atom_site_aniso_U_23
N5 0.0273(9) 0.0172(8) 0.0214(8) 0.0062(7) 0.0062(7) 0.0075(7)
C6 0.0169(9) 0.0168(9) 0.0209(9) 0.0050(7) 0.0041(7) 0.0066(7)
N1 0.0271(9) 0.0175(8) 0.0273(9) 0.0062(7) 0.0015(7) -0.0020(7)
N2 0.0221(8) 0.0155(7) 0.0161(8) 0.0052(6) 0.0026(6) 0.0040(6)
N4 0.0280(9) 0.0182(8) 0.0191(8) 0.0063(7) 0.0049(7) 0.0071(7)
C3 0.0140(8) 0.0161(9) 0.0216(9) 0.0056(7) 0.0001(7) 0.0053(7)
C5 0.0356(12) 0.0251(11) 0.0225(10) 0.0083(9) 0.0043(9) 0.0045(9)
N3 0.0235(8) 0.0161(8) 0.0173(8) 0.0058(7) 0.0045(7) 0.0054(6)
C2 0.0254(10) 0.0200(10) 0.0282(11) 0.0077(8) 0.0066(8) 0.0107(8)
C4 0.0319(11) 0.0189(9) 0.0231(10) 0.0082(8) 0.0042(8) 0.0075(8)
C1 0.0247(10) 0.0163(9) 0.0405(13) 0.0064(8) 0.0065(9) 0.0093(9)
Co1A 0.02082(15) 0.01475(14) 0.01550(15) 0.00521(11) 0.00386(11) 0.00507(11)
Cl2 0.0265(3) 0.0249(3) 0.0237(3) 0.0102(2) -0.0001(2) 0.0064(2)
Cl1 0.0260(3) 0.0286(3) 0.0274(3) 0.0105(2) 0.0033(2) 0.0135(2)
O1W 0.0259(8) 0.0419(9) 0.0191(7) 0.0127(7) 0.0067(6) 0.0131(7)
O2W 0.0331(9) 0.0381(9) 0.0230(8) 0.0158(7) 0.0124(7) 0.0140(7)
O3W 0.0318(8) 0.0187(7) 0.0218(7) 0.0030(6) 0.0043(6) 0.0050(6)
O4W 0.0518(11) 0.0262(8) 0.0300(9) 0.0106(8) 0.0174(8) 0.0104(7)

loop_
_atom_type_symbol
_atom_type_description
_atom_type_scat_dispersion_real
_atom_type_scat_dispersion_imag
_atom_type_scat_source
C C 0.0033 0.0016 'International Tables Vol C Tables 4.2.6.8 and 6.1.1.4'
H H 0.0000 0.0000 'International Tables Vol C Tables 4.2.6.8 and 6.1.1.4'
N N 0.0061 0.0033 'International Tables Vol C Tables 4.2.6.8 and 6.1.1.4'
O O 0.0106 0.0060 'International Tables Vol C Tables 4.2.6.8 and 6.1.1.4'
Cl Cl 0.1484 0.1585 'International Tables Vol C Tables 4.2.6.8 and 6.1.1.4'
Co Co 0.3494 0.9721 'International Tables Vol C Tables 4.2.6.8 and 6.1.1.4'

loop_
_geom_angle_atom_site_label_1
_geom_angle_atom_site_label_2
_geom_angle_atom_site_label_3
_geom_angle_site_symmetry_1
_geom_angle_site_symmetry_3
_geom_angle
_geom_angle_publ_flag
N4 N5 C6 . . 104.78(16) ?
N2 C6 N5 . . 112.14(17) ?
N2 C6 C3 . . 124.23(18) ?
N5 C6 C3 . . 123.61(17) ?
C1 N1 C5 . . 122.93(19) ?
C1 N1 H1A . . 118.5 ?
C5 N1 H1A . . 118.5 ?
N3 N2 C6 . . 103.82(16) ?
N3 N4 N5 . . 108.68(16) ?
C4 C3 C2 . . 118.98(19) ?
C4 C3 C6 . . 120.36(18) ?
C2 C3 C6 . . 120.65(19) ?
N1 C5 C4 . . 119.4(2) ?
N1 C5 H5 . . 120.3 ?
C4 C5 H5 . . 120.3 ?
N4 N3 N2 . . 110.58(15) ?
N4 N3 Co1A . . 123.34(12) ?
N2 N3 Co1A . . 125.83(13) ?
C1 C2 C3 . . 119.3(2) ?
C1 C2 H2 . . 120.4 ?
C3 C2 H2 . . 120.4 ?
C5 C4 C3 . . 119.6(2) ?
C5 C4 H4 . . 120.2 ?
C3 C4 H4 . . 120.2 ?
N1 C1 C2 . . 119.8(2) ?
N1 C1 H1 . . 120.1 ?
C2 C1 H1 . . 120.1 ?
O1W Co1A O2W . . 173.47(6) ?
O1W Co1A O3W . . 87.50(7) ?
O2W Co1A O3W . . 86.15(7) ?
O1W Co1A N3 . . 92.57(7) ?
O2W Co1A N3 . . 93.86(7) ?
O3W Co1A N3 . . 176.39(6) ?
O1W Co1A Cl1 . . 89.28(5) ?
O2W Co1A Cl1 . . 89.42(5) ?
O3W Co1A Cl1 . . 92.27(6) ?
N3 Co1A Cl1 . . 91.34(6) ?
O1W Co1A Cl2 . . 91.67(5) ?
O2W Co1A Cl2 . . 89.64(5) ?
O3W Co1A Cl2 . . 87.85(6) ?
N3 Co1A Cl2 . . 88.54(6) ?
Cl1 Co1A Cl2 . . 179.04(2) ?
Co1A O1W H1WA . . 118.8 ?
Co1A O1W H1WB . . 125.5 ?
H1WA O1W H1WB . . 108.6 ?
Co1A O2W H2WA . . 131.9 ?
Co1A O2W H2WB . . 120.0 ?
H2WA O2W H2WB . . 106.3 ?
Co1A O3W H3WA . . 112.7 ?
Co1A O3W H3WB . . 112.6 ?
H3WA O3W H3WB . . 100.6 ?
H4WA O4W H4WB . . 98.3 ?

loop_
_geom_bond_atom_site_label_1
_geom_bond_atom_site_label_2
_geom_bond_site_symmetry_2
_geom_bond_distance
_geom_bond_publ_flag
N5 N4 . 1.337(2) ?
N5 C6 . 1.340(3) ?
C6 N2 . 1.337(2) ?
C6 C3 . 1.467(3) ?
N1 C1 . 1.332(3) ?
N1 C5 . 1.339(3) ?
N1 H1A . 0.86 ?
N2 N3 . 1.335(2) ?
N4 N3 . 1.323(2) ?
C3 C4 . 1.389(3) ?
C3 C2 . 1.393(3) ?
C5 C4 . 1.377(3) ?
C5 H5 . 0.93 ?
N3 Co1A . 2.1153(18) ?
C2 C1 . 1.379(3) ?
C2 H2 . 0.93 ?
C4 H4 . 0.93 ?
C1 H1 . 0.93 ?
Co1A O1W . 2.0738(16) ?
Co1A O2W . 2.0933(16) ?
Co1A O3W . 2.1071(17) ?
Co1A Cl1 . 2.4568(9) ?
Co1A Cl2 . 2.5041(9) ?
O1W H1WA . 0.94 ?
O1W H1WB . 0.88 ?
O2W H2WA . 0.83 ?
O2W H2WB . 0.91 ?
O3W H3WA . 0.94 ?
O3W H3WB . 0.86 ?
O4W H4WA . 0.83 ?
O4W H4WB . 0.88 ?

loop_
_geom_hbond_atom_site_label_D
_geom_hbond_atom_site_label_H
_geom_hbond_atom_site_label_A
_geom_hbond_site_symmetry_A
_geom_hbond_distance_DH
_geom_hbond_distance_HA
_geom_hbond_distance_DA
_geom_hbond_angle_DHA
O3W H3WA O4W 2_566 0.95 1.92 2.858(3) 173
O3W H3WB O4W 1_544 0.86 1.91 2.761(2) 170
O1W H1WB N4 2_665 0.88 2.01 2.848(2) 157
O2W H2WA N2 2_666 0.83 2.24 2.999(2) 153
O4W H4WA N5 2_676 0.83 2.11 2.935(3) 173
N1 H1A Cl2 2_676 0.86 2.41 3.180(2) 149
O1W H1WA Cl2 1_655 0.94 2.32 3.254(2) 174
O2W H2WB Cl1 1_455 0.91 2.42 3.300(2) 163
O4W H4WB Cl1 2_666 0.88 2.38 3.249(2) 168
